data_4510223
loop_
_publ_author_name
'Zhang, Jian'
'Zheng, Bing'
'Zhao, Tingting'
'Li, Guanghua'
'Huo, Qisheng'
'Liu, Yunling'

_publ_section_title
;
 Topological Diversities and Luminescent Properties of Lanthanide
 Metal--Organic Frameworks Based on a Tetracarboxylate Ligand
;
_journal_issue 5
_journal_name_full 'Crystal Growth &amp; Design'
_journal_page_first 2394
_journal_paper_doi 10.1021/cg500114k
_journal_volume 14
_journal_year 2014
_chemical_formula_moiety 'C32 H41 Eu2 N7 O18'
_chemical_formula_sum 'C32 H41 Eu2 N7 O18'
_chemical_formula_weight 1115.64
_chemical_melting_point ?
_chemical_name_systematic
; 
 ? 
;
_space_group_IT_number 15
_symmetry_cell_setting monoclinic
_symmetry_space_group_name_Hall '-C 2yc'
_symmetry_space_group_name_H-M 'C 1 2/c 1'
_atom_sites_solution_hydrogens geom
_atom_sites_solution_primary direct
_atom_sites_solution_secondary difmap
_audit_creation_method SHELXL-97
_cell_angle_alpha 90.00
_cell_angle_beta 97.35(3)
_cell_angle_gamma 90.00
_cell_formula_units_Z 4
_cell_length_a 22.348(5)
_cell_length_b 13.357(3)
_cell_length_c 15.002(3)
_cell_measurement_temperature 293(2)
_cell_volume 4441.3(17)
_computing_cell_refinement 'Bruker SMART'
_computing_data_collection 'Bruker SMART'
_computing_data_reduction 'Bruker SAINT'
_computing_molecular_graphics SHELXP-97
_computing_publication_material SHELXTL
_computing_structure_refinement 'SHELXL-97 (Sheldrick, 1997)'
_computing_structure_solution 'SHELXS-97 (Sheldrick, 1990)'
_diffrn_ambient_temperature 293(2)
_diffrn_detector_area_resol_mean 9.00cm
_diffrn_measured_fraction_theta_full 0.989
_diffrn_measured_fraction_theta_max 0.989
_diffrn_measurement_device_type 'CCD area detector'
_diffrn_measurement_method 'phi and omega scans'
_diffrn_radiation_monochromator graphite
_diffrn_radiation_source 'fine-focus sealed tube'
_diffrn_radiation_type MoK\a
_diffrn_radiation_wavelength 0.71073
_diffrn_reflns_av_R_equivalents 0.0564
_diffrn_reflns_av_sigmaI/netI 0.0691
_diffrn_reflns_limit_h_max 13
_diffrn_reflns_limit_h_min -29
_diffrn_reflns_limit_k_max 17
_diffrn_reflns_limit_k_min -17
_diffrn_reflns_limit_l_max 19
_diffrn_reflns_limit_l_min -20
_diffrn_reflns_number 15888
_diffrn_reflns_theta_full 28.37
_diffrn_reflns_theta_max 28.37
_diffrn_reflns_theta_min 1.84
_diffrn_standards_decay_% none
_diffrn_standards_interval_count none
_diffrn_standards_interval_time none
_diffrn_standards_number none
_exptl_absorpt_coefficient_mu 2.874
_exptl_absorpt_correction_T_max 0.4902
_exptl_absorpt_correction_T_min 0.4318
_exptl_absorpt_correction_type empirical
_exptl_absorpt_process_details SADABS
_exptl_crystal_colour colourless
_exptl_crystal_density_diffrn 1.668
_exptl_crystal_density_meas ?
_exptl_crystal_density_method 'not measured'
_exptl_crystal_description block
_exptl_crystal_F_000 2208
_exptl_crystal_size_max 0.23
_exptl_crystal_size_mid 0.21
_exptl_crystal_size_min 0.19
_refine_diff_density_max 2.895
_refine_diff_density_min -1.984
_refine_diff_density_rms 0.193
_refine_ls_extinction_method none
_refine_ls_goodness_of_fit_ref 1.066
_refine_ls_hydrogen_treatment constr
_refine_ls_matrix_type full
_refine_ls_number_parameters 205
_refine_ls_number_reflns 5488
_refine_ls_number_restraints 64
_refine_ls_restrained_S_all 1.063
_refine_ls_R_factor_all 0.0673
_refine_ls_R_factor_gt 0.0506
_refine_ls_shift/su_max 0.001
_refine_ls_shift/su_mean 0.000
_refine_ls_structure_factor_coef Fsqd
_refine_ls_weighting_details 'calc w=1/[\s^2^(Fo^2^)+(0.0845P)^2^+0.0000P] where P=(Fo^2^+2Fc^2^)/3'
_refine_ls_weighting_scheme calc
_refine_ls_wR_factor_gt 0.1402
_refine_ls_wR_factor_ref 0.1489
_reflns_number_gt 4111
_reflns_number_total 5488
_reflns_threshold_expression >2sigma(I)
_cod_data_source_file cg500114k_si_001.cif
_cod_data_source_block 1
_cod_depositor_comments
;
The following automatic conversions were performed:

'_chemical_melting_point' value 'not measured' was changed to '?' -
the value is undefined or not given.

Automatic conversion script
Id: cif_fix_values 2281 2013-09-26 08:29:07Z andrius 

 Adding full bibliography for 4510223--4510227.cif.

The following automatic conversions were performed:

'_exptl_crystal_density_meas' value 'none' was changed to '?' - the
value is perceived as not measured.

Automatic conversion script
Id: cif_fix_values 3008 2015-01-20 13:52:24Z robertas 
;
_cod_original_cell_volume 4441.4(15)
_cod_original_sg_symbol_H-M c2/c
_cod_database_code 4510223

loop_
_symmetry_equiv_pos_as_xyz
'x, y, z'
'-x, y, -z+1/2'
'x+1/2, y+1/2, z'
'-x+1/2, y+1/2, -z+1/2'
'-x, -y, -z'
'x, -y, z-1/2'
'-x+1/2, -y+1/2, -z'
'x+1/2, -y+1/2, z-1/2'

loop_
_atom_site_label
_atom_site_type_symbol
_atom_site_fract_x
_atom_site_fract_y
_atom_site_fract_z
_atom_site_U_iso_or_equiv
_atom_site_adp_type
_atom_site_occupancy
_atom_site_symmetry_multiplicity
_atom_site_calc_flag
_atom_site_refinement_flags
Eu1 Eu 0.330597(12) 0.32038(2) 0.527188(17) 0.02092(12) Uani 1 1 d .
O1 O 0.2136(2) 0.3310(3) 0.4346(3) 0.0344(11) Uani 1 1 d .
O2 O 0.2866(2) 0.4322(4) 0.4086(3) 0.0387(11) Uani 1 1 d .
O3 O 0.2593(2) 0.6237(4) 0.1214(3) 0.0375(11) Uani 1 1 d .
O4 O 0.1761(2) 0.7175(4) 0.1032(3) 0.0344(10) Uani 1 1 d .
C1 C 0.0919(3) 0.5099(5) 0.2581(4) 0.0298(13) Uani 1 1 d .
C2 C 0.1287(3) 0.4519(5) 0.3199(4) 0.0342(14) Uani 1 1 d .
H2 H 0.1116 0.4088 0.3583 0.100 Uiso 1 1 calc .
C3 C 0.1914(3) 0.4588(4) 0.3240(4) 0.0252(12) Uani 1 1 d .
C4 C 0.2164(3) 0.5203(5) 0.2635(4) 0.0280(13) Uani 1 1 d .
H4 H 0.2581 0.5228 0.2645 0.100 Uiso 1 1 calc .
C5 C 0.1797(3) 0.5779(5) 0.2018(4) 0.0268(13) Uani 1 1 d .
C6 C 0.1174(3) 0.5750(5) 0.2006(4) 0.0294(13) Uani 1 1 d .
H6 H 0.0928 0.6163 0.1617 0.100 Uiso 1 1 calc .
C7 C 0.0271(3) 0.5063(5) 0.2528(4) 0.0332(14) Uani 1 1 d .
C8 C 0.2336(3) 0.4039(5) 0.3936(4) 0.0292(13) Uani 1 1 d .
C9 C 0.2078(3) 0.6452(5) 0.1376(4) 0.0291(13) Uani 1 1 d .
O5 O 0.3615(4) 0.4861(7) 0.5761(6) 0.1041(16) Uani 1 1 d U
N1 N 0.3308(5) 0.6413(9) 0.6354(7) 0.1041(16) Uani 1 1 d DU
C10 C 0.3238(7) 0.5547(11) 0.5865(9) 0.1041(16) Uani 1 1 d U
H10 H 0.2853 0.5445 0.5562 0.100 Uiso 1 1 calc .
C11 C 0.2862(6) 0.7171(11) 0.6451(9) 0.1041(16) Uani 1 1 d DU
H11A H 0.3019 0.7634 0.6912 0.100 Uiso 1 1 calc .
H11B H 0.2504 0.6862 0.6614 0.100 Uiso 1 1 calc .
H11C H 0.2767 0.7522 0.5893 0.100 Uiso 1 1 calc .
C12 C 0.3911(6) 0.6398(11) 0.6794(9) 0.1041(16) Uani 1 1 d DU
H12A H 0.3980 0.6976 0.7173 0.100 Uiso 1 1 calc .
H12B H 0.4187 0.6404 0.6353 0.100 Uiso 1 1 calc .
H12C H 0.3974 0.5803 0.7153 0.100 Uiso 1 1 calc .
O6 O 0.3822(4) 0.3028(5) 0.6762(5) 0.0780(12) Uani 1 1 d U
N2 N 0.4105(5) 0.3357(6) 0.8247(6) 0.0780(12) Uani 1 1 d DU
C13 C 0.3789(6) 0.3442(9) 0.7485(8) 0.0780(12) Uani 1 1 d U
H13 H 0.3475 0.3901 0.7472 0.100 Uiso 1 1 calc .
C14 C 0.4509(5) 0.2497(8) 0.8327(7) 0.0780(12) Uani 1 1 d DU
H14A H 0.4683 0.2421 0.8942 0.100 Uiso 1 1 calc .
H14B H 0.4824 0.2599 0.7957 0.100 Uiso 1 1 calc .
H14C H 0.4285 0.1905 0.8134 0.100 Uiso 1 1 calc .
C15 C 0.3995(5) 0.3846(9) 0.9038(7) 0.0780(12) Uani 1 1 d DU
H15A H 0.4273 0.3609 0.9533 0.100 Uiso 1 1 calc .
H15B H 0.3590 0.3710 0.9151 0.100 Uiso 1 1 calc .
H15C H 0.4046 0.4555 0.8970 0.100 Uiso 1 1 calc .
N3 N 0.4482(3) 0.2769(6) 0.4699(5) 0.0512(17) Uani 1 1 d .
O7 O 0.4214(3) 0.3599(5) 0.4534(5) 0.0699(19) Uani 1 1 d .
O8 O 0.4264(3) 0.2205(5) 0.5232(4) 0.0600(16) Uani 1 1 d .
O9 O 0.4906(3) 0.2503(7) 0.4320(5) 0.097(3) Uani 1 1 d .

loop_
_atom_site_aniso_label
_atom_site_aniso_U_11
_atom_site_aniso_U_22
_atom_site_aniso_U_33
_atom_site_aniso_U_23
_atom_site_aniso_U_13
_atom_site_aniso_U_12
Eu1 0.01946(17) 0.02385(17) 0.01899(17) -0.00115(11) 0.00071(11) 0.00003(11)
O1 0.044(3) 0.030(2) 0.029(2) 0.0079(18) 0.005(2) 0.000(2)
O2 0.027(2) 0.040(3) 0.046(3) 0.013(2) -0.007(2) 0.001(2)
O3 0.025(2) 0.049(3) 0.039(2) 0.017(2) 0.006(2) 0.000(2)
O4 0.035(3) 0.037(2) 0.031(2) 0.013(2) 0.006(2) 0.005(2)
C1 0.020(3) 0.034(3) 0.035(3) 0.006(3) 0.004(2) -0.002(2)
C2 0.029(3) 0.035(3) 0.042(4) 0.010(3) 0.016(3) 0.004(3)
C3 0.021(3) 0.025(3) 0.029(3) 0.004(2) 0.003(2) 0.003(2)
C4 0.020(3) 0.034(3) 0.030(3) 0.004(2) 0.002(2) 0.001(2)
C5 0.020(3) 0.039(3) 0.022(3) 0.012(2) 0.005(2) 0.000(2)
C6 0.024(3) 0.037(3) 0.027(3) 0.009(3) 0.003(2) 0.000(3)
C7 0.029(3) 0.037(3) 0.035(3) 0.004(3) 0.007(3) 0.001(3)
C8 0.034(3) 0.029(3) 0.024(3) 0.006(2) 0.003(2) 0.009(3)
C9 0.023(3) 0.035(3) 0.029(3) 0.006(3) 0.001(2) -0.003(3)
O5 0.1045(17) 0.1039(17) 0.1040(16) -0.0002(4) 0.0133(5) -0.0003(4)
N1 0.1045(17) 0.1039(17) 0.1040(16) -0.0002(4) 0.0133(5) -0.0003(4)
C10 0.1045(17) 0.1039(17) 0.1040(16) -0.0002(4) 0.0133(5) -0.0003(4)
C11 0.1045(17) 0.1039(17) 0.1040(16) -0.0002(4) 0.0133(5) -0.0003(4)
C12 0.1045(17) 0.1039(17) 0.1040(16) -0.0002(4) 0.0133(5) -0.0003(4)
O6 0.0783(12) 0.0782(12) 0.0772(12) -0.0007(4) 0.0090(5) 0.0013(4)
N2 0.0783(12) 0.0782(12) 0.0772(12) -0.0007(4) 0.0090(5) 0.0013(4)
C13 0.0783(12) 0.0782(12) 0.0772(12) -0.0007(4) 0.0090(5) 0.0013(4)
C14 0.0783(12) 0.0782(12) 0.0772(12) -0.0007(4) 0.0090(5) 0.0013(4)
C15 0.0783(12) 0.0782(12) 0.0772(12) -0.0007(4) 0.0090(5) 0.0013(4)
N3 0.026(3) 0.070(5) 0.059(4) -0.008(4) 0.011(3) -0.002(3)
O7 0.055(4) 0.054(4) 0.107(5) -0.005(4) 0.034(4) -0.016(3)
O8 0.038(3) 0.086(4) 0.055(3) 0.009(3) 0.006(3) 0.030(3)
O9 0.056(4) 0.142(8) 0.102(6) -0.023(5) 0.048(4) 0.008(5)

loop_
_atom_type_symbol
_atom_type_description
_atom_type_scat_dispersion_real
_atom_type_scat_dispersion_imag
_atom_type_scat_source
C C 0.0033 0.0016 'International Tables Vol C Tables 4.2.6.8 and 6.1.1.4'
H H 0.0000 0.0000 'International Tables Vol C Tables 4.2.6.8 and 6.1.1.4'
N N 0.0061 0.0033 'International Tables Vol C Tables 4.2.6.8 and 6.1.1.4'
O O 0.0106 0.0060 'International Tables Vol C Tables 4.2.6.8 and 6.1.1.4'
Eu Eu -0.1578 3.6682 'International Tables Vol C Tables 4.2.6.8 and 6.1.1.4'

loop_
_geom_angle_atom_site_label_1
_geom_angle_atom_site_label_2
_geom_angle_atom_site_label_3
_geom_angle
_geom_angle_site_symmetry_1
_geom_angle_site_symmetry_3
O1 Eu1 O4 73.77(16) 7_556 4_545
O1 Eu1 O3 77.95(17) 7_556 6_566
O4 Eu1 O3 133.87(16) 4_545 6_566
O1 Eu1 O6 81.7(2) 7_556 .
O4 Eu1 O6 133.1(2) 4_545 .
O3 Eu1 O6 75.8(2) 6_566 .
O1 Eu1 O5 146.0(2) 7_556 .
O4 Eu1 O5 140.1(2) 4_545 .
O3 Eu1 O5 73.6(3) 6_566 .
O6 Eu1 O5 73.7(3) . .
O1 Eu1 O2 124.26(16) 7_556 .
O4 Eu1 O2 77.07(17) 4_545 .
O3 Eu1 O2 90.16(17) 6_566 .
O6 Eu1 O2 147.7(2) . .
O5 Eu1 O2 74.4(2) . .
O1 Eu1 O7 133.0(2) 7_556 .
O4 Eu1 O7 74.0(2) 4_545 .
O3 Eu1 O7 147.5(2) 6_566 .
O6 Eu1 O7 96.5(3) . .
O5 Eu1 O7 73.9(3) . .
O2 Eu1 O7 79.7(2) . .
O1 Eu1 O8 86.3(2) 7_556 .
O4 Eu1 O8 68.91(19) 4_545 .
O3 Eu1 O8 144.30(18) 6_566 .
O6 Eu1 O8 70.3(2) . .
O5 Eu1 O8 106.4(3) . .
O2 Eu1 O8 124.80(18) . .
O7 Eu1 O8 50.3(2) . .
O1 Eu1 O1 76.72(15) 7_556 .
O4 Eu1 O1 70.45(15) 4_545 .
O3 Eu1 O1 68.04(15) 6_566 .
O6 Eu1 O1 140.9(2) . .
O5 Eu1 O1 108.5(2) . .
O2 Eu1 O1 48.86(14) . .
O7 Eu1 O1 122.0(2) . .
O8 Eu1 O1 138.89(18) . .
O1 Eu1 N3 108.8(2) 7_556 .
O4 Eu1 N3 66.93(18) 4_545 .
O3 Eu1 N3 158.56(18) 6_566 .
O6 Eu1 N3 84.9(2) . .
O5 Eu1 N3 92.2(3) . .
O2 Eu1 N3 101.6(2) . .
O7 Eu1 N3 25.5(2) . .
O8 Eu1 N3 25.0(2) . .
O1 Eu1 N3 132.88(17) . .
O1 Eu1 C8 101.20(18) 7_556 .
O4 Eu1 C8 72.48(17) 4_545 .
O3 Eu1 C8 78.30(16) 6_566 .
O6 Eu1 C8 152.7(2) . .
O5 Eu1 C8 90.9(3) . .
O2 Eu1 C8 23.83(16) . .
O7 Eu1 C8 100.7(2) . .
O8 Eu1 C8 136.69(18) . .
O1 Eu1 C8 25.04(15) . .
N3 Eu1 C8 118.76(19) . .
O1 Eu1 C10 136.2(3) 7_556 .
O4 Eu1 C10 141.1(3) 4_545 .
O3 Eu1 C10 58.6(3) 6_566 .
O6 Eu1 C10 82.7(3) . .
O5 Eu1 C10 19.2(3) . .
O2 Eu1 C10 65.3(3) . .
O7 Eu1 C10 89.3(3) . .
O8 Eu1 C10 125.6(3) . .
O1 Eu1 C10 90.8(3) . .
N3 Eu1 C10 110.2(3) . .
C8 Eu1 C10 76.6(3) . .
C8 O1 Eu1 165.2(4) . 7_556
C8 O1 Eu1 85.0(4) . .
Eu1 O1 Eu1 103.28(15) 7_556 .
C8 O2 Eu1 103.5(4) . .
C9 O3 Eu1 138.8(4) . 6_565
C9 O4 Eu1 138.3(4) . 4
C2 C1 C6 120.3(5) . .
C2 C1 C7 121.5(6) . .
C6 C1 C7 118.2(5) . .
C1 C2 C3 119.7(6) . .
C1 C2 H2 120.1 . .
C3 C2 H2 120.1 . .
C4 C3 C2 119.6(5) . .
C4 C3 C8 118.1(5) . .
C2 C3 C8 122.3(5) . .
C5 C4 C3 120.6(5) . .
C5 C4 H4 119.7 . .
C3 C4 H4 119.7 . .
C4 C5 C6 119.9(5) . .
C4 C5 C9 119.7(5) . .
C6 C5 C9 120.3(5) . .
C5 C6 C1 119.7(5) . .
C5 C6 H6 120.1 . .
C1 C6 H6 120.1 . .
C7 C7 C1 177.9(5) 2 .
O2 C8 O1 122.6(6) . .
O2 C8 C3 118.5(5) . .
O1 C8 C3 118.9(6) . .
O2 C8 Eu1 52.7(3) . .
O1 C8 Eu1 69.9(3) . .
C3 C8 Eu1 171.1(4) . .
O3 C9 O4 125.5(6) . .
O3 C9 C5 117.4(6) . .
O4 C9 C5 117.1(6) . .
C10 O5 Eu1 122.2(9) . .
C10 N1 C12 105.9(12) . .
C10 N1 C11 128.0(13) . .
C12 N1 C11 126.1(12) . .
O5 C10 N1 130.2(14) . .
O5 C10 Eu1 38.6(7) . .
N1 C10 Eu1 162.1(10) . .
O5 C10 H10 114.9 . .
N1 C10 H10 114.9 . .
Eu1 C10 H10 78.4 . .
N1 C11 H11A 109.5 . .
N1 C11 H11B 109.5 . .
H11A C11 H11B 109.5 . .
N1 C11 H11C 109.5 . .
H11A C11 H11C 109.5 . .
H11B C11 H11C 109.5 . .
N1 C12 H12A 109.5 . .
N1 C12 H12B 109.5 . .
H12A C12 H12B 109.5 . .
N1 C12 H12C 109.5 . .
H12A C12 H12C 109.5 . .
H12B C12 H12C 109.5 . .
C13 O6 Eu1 134.8(8) . .
C13 N2 C15 125.6(10) . .
C13 N2 C14 114.3(9) . .
C15 N2 C14 118.1(9) . .
O6 C13 N2 131.7(12) . .
O6 C13 H13 114.1 . .
N2 C13 H13 114.1 . .
N2 C14 H14A 109.5 . .
N2 C14 H14B 109.5 . .
H14A C14 H14B 109.5 . .
N2 C14 H14C 109.5 . .
H14A C14 H14C 109.5 . .
H14B C14 H14C 109.5 . .
N2 C15 H15A 109.5 . .
N2 C15 H15B 109.5 . .
H15A C15 H15B 109.5 . .
N2 C15 H15C 109.5 . .
H15A C15 H15C 109.5 . .
H15B C15 H15C 109.5 . .
O9 N3 O8 121.0(9) . .
O9 N3 O7 122.6(9) . .
O8 N3 O7 116.2(6) . .
O9 N3 Eu1 167.4(6) . .
O8 N3 Eu1 59.4(4) . .
O7 N3 Eu1 57.6(4) . .
N3 O7 Eu1 96.9(5) . .
N3 O8 Eu1 95.6(4) . .

loop_
_geom_bond_atom_site_label_1
_geom_bond_atom_site_label_2
_geom_bond_distance
_geom_bond_site_symmetry_2
Eu1 O1 2.353(4) 7_556
Eu1 O4 2.379(4) 4_545
Eu1 O3 2.380(4) 6_566
Eu1 O6 2.392(8) .
Eu1 O5 2.405(9) .
Eu1 O2 2.433(4) .
Eu1 O7 2.489(6) .
Eu1 O8 2.530(5) .
Eu1 O1 2.804(5) .
Eu1 N3 2.926(6) .
Eu1 C8 2.974(6) .
Eu1 C10 3.263(15) .
O1 C8 1.263(7) .
O1 Eu1 2.353(4) 7_556
O2 C8 1.235(8) .
O3 C9 1.240(8) .
O3 Eu1 2.380(4) 6_565
O4 C9 1.270(8) .
O4 Eu1 2.379(4) 4
C1 C2 1.393(9) .
C1 C6 1.396(8) .
C1 C7 1.442(9) .
C2 C3 1.397(8) .
C2 H2 0.9300 .
C3 C4 1.394(8) .
C3 C8 1.506(8) .
C4 C5 1.387(8) .
C4 H4 0.9300 .
C5 C6 1.393(8) .
C5 C9 1.511(8) .
C6 H6 0.9300 .
C7 C7 1.201(13) 2
O5 C10 1.269(16) .
N1 C10 1.367(16) .
N1 C12 1.423(13) .
N1 C11 1.441(14) .
C10 H10 0.9300 .
C11 H11A 0.9600 .
C11 H11B 0.9600 .
C11 H11C 0.9600 .
C12 H12A 0.9600 .
C12 H12B 0.9600 .
C12 H12C 0.9600 .
O6 C13 1.227(13) .
N2 C13 1.270(14) .
N2 C15 1.404(11) .
N2 C14 1.456(12) .
C13 H13 0.9300 .
C14 H14A 0.9600 .
C14 H14B 0.9600 .
C14 H14C 0.9600 .
C15 H15A 0.9600 .
C15 H15B 0.9600 .
C15 H15C 0.9600 .
N3 O9 1.219(9) .
N3 O8 1.242(9) .
N3 O7 1.269(10) .
